data_4333143
loop_
_publ_author_name
'Coronado, Eugenio'
'Curreli, Simona'
'Gim\'enez-Saiz, Carlos'
'G\'omez-Garc\'ia, Carlos J.'
'Alberola, Antonio'

_publ_section_title
;
 Radical Salts of Bis(ethylenediseleno)tetrathiafulvalene with
 Paramagnetic Tris(oxalato)metalate Anions
;
_journal_issue 26
_journal_name_full 'Inorganic Chemistry'
_journal_page_first 10815
_journal_page_last 10824
_journal_paper_doi 10.1021/ic061494p
_journal_volume 45
_journal_year 2006
_chemical_formula_moiety '4(C10 H8 S4 Se4), (C6 Cr O12), 1.5(H2 O)'
_chemical_formula_sum 'C46 H35 Cr O13.5 S16 Se16'
_chemical_formula_weight 2632.06
_chemical_name_systematic
;
 ?
;
_space_group_IT_number 12
_symmetry_cell_setting monoclinic
_symmetry_space_group_name_Hall '-C 2y'
_symmetry_space_group_name_H-M 'C 1 2/m 1'
_atom_sites_solution_hydrogens geom
_atom_sites_solution_primary direct
_atom_sites_solution_secondary difmap
_audit_creation_method SHELXL-97
_cell_angle_alpha 90.00
_cell_angle_beta 99.674(5)
_cell_angle_gamma 90.00
_cell_formula_units_Z 2
_cell_length_a 33.7480(10)
_cell_length_b 12.3151(7)
_cell_length_c 8.8218(5)
_cell_measurement_reflns_used 116401
_cell_measurement_temperature 150(2)
_cell_measurement_theta_max 27.485
_cell_measurement_theta_min 0.998
_cell_volume 3614.3(3)
_computing_cell_refinement 'HKL Scalepack (Otwinowski & Minor 1997)'
_computing_data_collection 'Collect (Nonius BV, 1997-2000)'
_computing_data_reduction
;
HKL Denzo and Scalepack (Otwinowski & Minor 1997)
;
_computing_publication_material 'WinGX publication routines (Farrugia, 1999)'
_computing_structure_refinement 'SHELXL-97 (Sheldrick, 1997)'
_computing_structure_solution 'SIR97 (Altomare et al., 1997)'
_diffrn_ambient_temperature 150(2)
_diffrn_detector_area_resol_mean 9
_diffrn_measured_fraction_theta_full 0.996
_diffrn_measured_fraction_theta_max 0.996
_diffrn_measurement_device_type KappaCCD
_diffrn_measurement_method CCD
_diffrn_radiation_monochromator 'horizonally mounted graphite crystal'
_diffrn_radiation_source 'fine-focus sealed tube'
_diffrn_radiation_type MoK\a
_diffrn_radiation_wavelength 0.71069
_diffrn_reflns_av_R_equivalents 0.1041
_diffrn_reflns_av_sigmaI/netI 0.0504
_diffrn_reflns_limit_h_max 43
_diffrn_reflns_limit_h_min -43
_diffrn_reflns_limit_k_max 15
_diffrn_reflns_limit_k_min -15
_diffrn_reflns_limit_l_max 11
_diffrn_reflns_limit_l_min -11
_diffrn_reflns_number 36987
_diffrn_reflns_theta_full 27.46
_diffrn_reflns_theta_max 27.46
_diffrn_reflns_theta_min 2.45
_exptl_absorpt_coefficient_mu 8.734
_exptl_absorpt_correction_T_max 0.651
_exptl_absorpt_correction_T_min 0.183
_exptl_absorpt_correction_type multi-scan
_exptl_absorpt_process_details
;
multi-scan from symmetry-related measurements 
 Sortav (Blessing 1995)
;
_exptl_crystal_colour black
_exptl_crystal_density_diffrn 2.419
_exptl_crystal_density_method 'not measured'
_exptl_crystal_description plate
_exptl_crystal_F_000 2486
_exptl_crystal_size_max 0.3
_exptl_crystal_size_mid 0.2
_exptl_crystal_size_min 0.05
_refine_diff_density_max 3.904
_refine_diff_density_min -2.122
_refine_diff_density_rms 0.217
_refine_ls_extinction_method none
_refine_ls_goodness_of_fit_ref 1.087
_refine_ls_hydrogen_treatment mixed
_refine_ls_matrix_type full
_refine_ls_number_parameters 294
_refine_ls_number_reflns 4319
_refine_ls_number_restraints 41
_refine_ls_restrained_S_all 1.087
_refine_ls_R_factor_all 0.1199
_refine_ls_R_factor_gt 0.0817
_refine_ls_shift/su_max 0.001
_refine_ls_shift/su_mean 0.000
_refine_ls_structure_factor_coef Fsqd
_refine_ls_weighting_details 'calc w=1/[\s^2^(Fo^2^)+(0.1471P)^2^+47.8069P] where P=(Fo^2^+2Fc^2^)/3'
_refine_ls_weighting_scheme calc
_refine_ls_wR_factor_gt 0.2429
_refine_ls_wR_factor_ref 0.2744
_reflns_number_gt 2756
_reflns_number_total 4319
_reflns_threshold_expression >2sigma(I)
_cod_data_source_file ic061494psup1.cif
_cod_data_source_block compound3
_cod_depositor_comments
;
The following automatic conversions were performed:

'_symmetry_cell_setting' value 'Monoclinic' changed to 'monoclinic'
according to /home/saulius/struct/CIF-dictionaries/cif_core.dic
dictionary named 'cif_core.dic' version 2.4.2 from 2011-04-26.

Automatic conversion script
Id: cif_fix_values 1891 2012-01-12 08:04:46Z andrius 
;
_cod_original_sg_symbol_H-M 'C 2/m'
_cod_original_formula_sum 'C46 H35 Cr O13.50 S16 Se16'
_cod_database_code 4333143

loop_
_symmetry_equiv_pos_as_xyz
'x, y, z'
'-x, y, -z'
'x+1/2, y+1/2, z'
'-x+1/2, y+1/2, -z'
'-x, -y, -z'
'x, -y, z'
'-x+1/2, -y+1/2, -z'
'x+1/2, -y+1/2, z'

loop_
_atom_site_label
_atom_site_type_symbol
_atom_site_fract_x
_atom_site_fract_y
_atom_site_fract_z
_atom_site_U_iso_or_equiv
_atom_site_adp_type
_atom_site_occupancy
_atom_site_symmetry_multiplicity
_atom_site_calc_flag
_atom_site_refinement_flags
_atom_site_disorder_assembly
_atom_site_disorder_group
Se1 Se 0.83016(3) 0.35138(8) 0.89477(12) 0.0479(4) Uani 1 1 d . . .
Se2 Se 0.59828(3) 0.35096(8) 0.15144(13) 0.0507(4) Uani 1 1 d . . .
S1 S 0.75889(7) 0.38071(19) 0.6328(3) 0.0387(5) Uani 1 1 d . . .
S2 S 0.67892(8) 0.38174(19) 0.3709(3) 0.0426(6) Uani 1 1 d . . .
C1 C 0.7358(4) 0.5000 0.5575(14) 0.037(3) Uani 1 2 d S . .
C2 C 0.7021(4) 0.5000 0.4468(14) 0.038(3) Uani 1 2 d S . .
C3 C 0.7951(3) 0.4452(7) 0.7660(9) 0.0312(17) Uani 1 1 d . . .
C4 C 0.6382(3) 0.4446(8) 0.2565(10) 0.039(2) Uani 1 1 d . . .
C5 C 0.8784(7) 0.4575(17) 0.905(3) 0.047(5) Uani 0.50 1 d P . .
H5A H 0.9032 0.4212 0.9560 0.056 Uiso 0.50 1 calc PR . .
H5B H 0.8820 0.4773 0.7994 0.056 Uiso 0.50 1 calc PR . .
C5' C 0.8715(8) 0.4419(18) 0.992(3) 0.058(6) Uani 0.50 1 d P . .
H5C H 0.8652 0.4635 1.0934 0.070 Uiso 0.50 1 calc PR . .
H5D H 0.8968 0.3996 1.0106 0.070 Uiso 0.50 1 calc PR . .
C6 C 0.5547(8) 0.436(2) 0.173(4) 0.066(9) Uani 0.50 1 d P . .
H6A H 0.5298 0.3954 0.1343 0.079 Uiso 0.50 1 calc PR . .
H6B H 0.5552 0.4495 0.2845 0.079 Uiso 0.50 1 calc PR . .
C6' C 0.5528(11) 0.455(3) 0.092(5) 0.096(16) Uani 0.50 1 d P . .
H6C H 0.5504 0.4696 -0.0196 0.116 Uiso 0.50 1 calc PR . .
H6D H 0.5277 0.4185 0.1080 0.116 Uiso 0.50 1 calc PR . .
Se3 Se 0.88342(6) 0.35923(14) 0.50303(17) 0.0925(6) Uani 1 1 d D . .
Se4 Se 0.64872(5) 0.34809(10) -0.22665(14) 0.0660(4) Uani 1 1 d . . .
S4 S 0.72139(8) 0.3816(2) 0.0232(3) 0.0493(6) Uani 1 1 d . . .
S3 S 0.80068(9) 0.3811(2) 0.2868(3) 0.0526(7) Uani 1 1 d . . .
C7 C 0.7771(4) 0.5000 0.2142(16) 0.043(3) Uani 1 2 d S . .
C8 C 0.7448(4) 0.5000 0.0983(17) 0.044(3) Uani 1 2 d S . .
C9 C 0.8421(3) 0.4461(8) 0.3983(11) 0.047(2) Uani 1 1 d . . .
C10 C 0.6833(3) 0.4459(8) -0.1010(11) 0.044(2) Uani 1 1 d . . .
C11 C 0.9219(6) 0.4620(19) 0.420(3) 0.079(13) Uani 0.50 1 d PD . .
H11A H 0.9470 0.4214 0.4156 0.095 Uiso 0.50 1 calc PR . .
H11B H 0.9099 0.4798 0.3123 0.095 Uiso 0.50 1 calc PR . .
C11' C 0.9332(6) 0.434(2) 0.500(3) 0.116(14) Uani 0.50 1 d PDU . .
H11C H 0.9473 0.4480 0.6064 0.139 Uiso 0.50 1 calc PR . .
H11D H 0.9510 0.3913 0.4450 0.139 Uiso 0.50 1 calc PR . .
C12 C 0.6049(9) 0.445(2) -0.277(4) 0.074(8) Uani 0.50 1 d P . .
H12A H 0.5831 0.4062 -0.3446 0.088 Uiso 0.50 1 calc PR . .
H12B H 0.5948 0.4632 -0.1810 0.088 Uiso 0.50 1 calc PR . .
C12' C 0.6126(9) 0.448(2) -0.356(3) 0.058(7) Uani 0.50 1 d P . .
H12C H 0.6243 0.4651 -0.4492 0.069 Uiso 0.50 1 calc PR . .
H12D H 0.5866 0.4114 -0.3900 0.069 Uiso 0.50 1 calc PR . .
Cr1 Cr 0.5000 0.9073(4) 1.0000 0.0487(12) Uani 0.50 2 d SPD . .
O1 O 0.5348(7) 0.797(3) 0.926(4) 0.105(16) Uani 0.50 1 d PD A 1
C13 C 0.5215(7) 0.753(2) 0.799(2) 0.071(7) Uani 0.50 1 d PD A 1
O3 O 0.5357(6) 0.6779(18) 0.736(2) 0.096(8) Uani 0.50 1 d PD A 1
O2 O 0.4714(4) 0.8926(12) 0.7848(16) 0.052(4) Uani 0.50 1 d PD A 1
C14 C 0.4836(7) 0.8119(18) 0.716(2) 0.075(7) Uani 0.50 1 d PD A 1
O4 O 0.4689(6) 0.7783(16) 0.5887(19) 0.089(6) Uani 0.50 1 d PD A 1
O5 O 0.5344(5) 1.0264(12) 0.952(2) 0.079(6) Uani 0.50 1 d PDU A 2
C15 C 0.5206(4) 1.1187(17) 0.972(3) 0.092(10) Uani 0.50 1 d PDU . 2
O6 O 0.5362(11) 1.2070(19) 0.951(4) 0.111(16) Uani 0.50 1 d PDU B 2
O1W O 0.5000 0.635(3) 0.5000 0.110(11) Uiso 0.50 2 d SP C 1
O2W O 0.5000 0.5000 0.5000 0.115(16) Uiso 0.50 4 d SP D 2

loop_
_atom_site_aniso_label
_atom_site_aniso_U_11
_atom_site_aniso_U_22
_atom_site_aniso_U_33
_atom_site_aniso_U_23
_atom_site_aniso_U_13
_atom_site_aniso_U_12
Se1 0.0535(7) 0.0369(5) 0.0460(6) 0.0055(4) -0.0125(5) 0.0015(4)
Se2 0.0459(6) 0.0418(6) 0.0578(7) -0.0058(4) -0.0109(5) -0.0021(4)
S1 0.0452(13) 0.0294(11) 0.0367(11) -0.0010(8) -0.0071(10) 0.0014(9)
S2 0.0516(14) 0.0332(11) 0.0369(12) 0.0007(9) -0.0099(10) -0.0009(10)
C1 0.043(7) 0.032(6) 0.032(6) 0.000 -0.003(5) 0.000
C2 0.052(8) 0.028(6) 0.032(6) 0.000 -0.004(6) 0.000
C3 0.034(4) 0.031(4) 0.029(4) -0.004(3) 0.004(3) -0.003(3)
C4 0.044(5) 0.044(5) 0.025(4) 0.006(3) -0.004(4) 0.002(4)
C5 0.055(13) 0.047(11) 0.033(10) -0.005(8) -0.005(10) 0.008(9)
C5' 0.062(15) 0.039(12) 0.062(15) 0.007(11) -0.021(13) -0.012(10)
C6 0.030(13) 0.047(16) 0.12(3) -0.009(17) 0.013(17) 0.011(10)
C6' 0.054(17) 0.057(15) 0.15(4) 0.051(19) -0.06(2) -0.022(12)
Se3 0.1106(13) 0.0947(11) 0.0560(8) -0.0306(7) -0.0329(8) 0.0489(9)
Se4 0.0907(10) 0.0487(7) 0.0503(7) 0.0043(5) -0.0118(6) -0.0094(6)
S4 0.0517(15) 0.0346(12) 0.0612(16) 0.0006(11) 0.0085(13) -0.0006(11)
S3 0.0620(17) 0.0409(13) 0.0543(15) -0.0002(11) 0.0080(13) 0.0046(12)
C7 0.042(8) 0.039(7) 0.048(8) 0.000 0.010(6) 0.000
C8 0.051(8) 0.036(7) 0.047(8) 0.000 0.014(7) 0.000
C9 0.063(6) 0.043(5) 0.035(5) -0.004(4) 0.005(5) 0.011(5)
C10 0.056(6) 0.040(5) 0.037(5) 0.007(4) 0.014(4) -0.001(4)
C11 0.043(13) 0.14(4) 0.051(13) 0.019(15) 0.002(10) 0.038(16)
C11' 0.053(15) 0.17(3) 0.10(2) -0.10(2) -0.045(16) 0.029(18)
C12 0.058(16) 0.059(15) 0.11(3) 0.004(18) 0.020(19) 0.013(12)
C12' 0.069(18) 0.068(14) 0.036(12) 0.006(11) 0.012(11) 0.008(13)
Cr1 0.030(3) 0.045(3) 0.065(3) 0.000 -0.007(3) 0.000
O1 0.039(14) 0.12(3) 0.15(4) 0.01(2) -0.006(18) 0.027(16)
C13 0.069(17) 0.09(2) 0.044(13) 0.016(13) -0.013(12) 0.008(15)
O3 0.103(15) 0.112(16) 0.063(11) -0.040(11) -0.011(10) 0.063(13)
O2 0.045(8) 0.055(9) 0.053(8) 0.009(7) -0.004(7) -0.012(7)
C14 0.077(18) 0.075(18) 0.069(17) 0.020(14) 0.000(14) 0.013(15)
O4 0.098(15) 0.097(15) 0.059(11) 0.009(10) -0.021(10) 0.045(12)
O5 0.056(9) 0.061(17) 0.110(13) 0.021(10) -0.013(8) -0.015(8)
C15 0.032(14) 0.072(16) 0.15(2) 0.012(18) -0.051(15) -0.021(13)
O6 0.15(3) 0.036(13) 0.11(2) 0.027(13) -0.08(2) -0.040(15)

loop_
_atom_type_symbol
_atom_type_description
_atom_type_scat_dispersion_real
_atom_type_scat_dispersion_imag
_atom_type_scat_source
C C 0.0033 0.0016 'International Tables Vol C Tables 4.2.6.8 and 6.1.1.4'
H H 0.0000 0.0000 'International Tables Vol C Tables 4.2.6.8 and 6.1.1.4'
O O 0.0106 0.0060 'International Tables Vol C Tables 4.2.6.8 and 6.1.1.4'
S S 0.1246 0.1234 'International Tables Vol C Tables 4.2.6.8 and 6.1.1.4'
Cr Cr 0.3209 0.6236 'International Tables Vol C Tables 4.2.6.8 and 6.1.1.4'
Se Se -0.0929 2.2259 'International Tables Vol C Tables 4.2.6.8 and 6.1.1.4'

loop_
_geom_angle_atom_site_label_1
_geom_angle_atom_site_label_2
_geom_angle_atom_site_label_3
_geom_angle
_geom_angle_site_symmetry_1
_geom_angle_site_symmetry_3
C5' Se1 C3 104.6(8) . .
C3 Se1 C5 92.7(7) . .
C6 Se2 C4 96.7(11) . .
C4 Se2 C6' 100.9(10) . .
C3 S1 C1 95.2(5) . .
C2 S2 C4 96.4(5) . .
C2 C1 S1 122.5(4) . 6_565
C2 C1 S1 122.5(4) . .
S1 C1 S1 115.0(7) 6_565 .
C1 C2 S2 122.8(4) . .
C1 C2 S2 122.8(4) . 6_565
S2 C2 S2 114.3(7) . 6_565
C3 C3 S1 117.2(3) 6_565 .
C3 C3 Se1 127.7(2) 6_565 .
S1 C3 Se1 115.1(4) . .
C4 C4 S2 116.4(3) 6_565 .
C4 C4 Se2 127.5(3) 6_565 .
S2 C4 Se2 116.1(5) . .
C5' C5 Se1 110.8(17) 6_565 .
C5' C5 H5A 109.5 6_565 .
Se1 C5 H5A 109.5 . .
C5' C5 H5B 109.5 6_565 .
Se1 C5 H5B 109.5 . .
H5A C5 H5B 108.1 . .
C5 C5' Se1 115.2(16) 6_565 .
C5 C5' H5C 108.5 6_565 .
Se1 C5' H5C 108.5 . .
C5 C5' H5D 108.5 6_565 .
Se1 C5' H5D 108.5 . .
H5C C5' H5D 107.5 . .
C6' C6 Se2 115(3) 6_565 .
C6' C6 H6A 108.5 6_565 .
Se2 C6 H6A 108.5 . .
C6' C6 H6B 108.5 6_565 .
Se2 C6 H6B 108.5 . .
H6A C6 H6B 107.5 . .
C6 C6' Se2 118(2) 6_565 .
C6 C6' H6C 107.8 6_565 .
Se2 C6' H6C 107.8 . .
C6 C6' H6D 107.8 6_565 .
Se2 C6' H6D 107.8 . .
H6C C6' H6D 107.1 . .
C9 Se3 C11' 107.4(9) . .
C9 Se3 C11 86.2(7) . .
C12 Se4 C10 96.6(11) . .
C10 Se4 C12' 101.6(9) . .
C10 S4 C8 95.7(5) . .
C7 S3 C9 95.4(5) . .
C8 C7 S3 122.4(4) . 6_565
C8 C7 S3 122.4(4) . .
S3 C7 S3 115.0(8) 6_565 .
C7 C8 S4 122.8(4) . .
C7 C8 S4 122.8(4) . 6_565
S4 C8 S4 114.3(9) . 6_565
C9 C9 S3 117.0(3) 6_565 .
C9 C9 Se3 124.8(3) 6_565 .
S3 C9 Se3 118.1(6) . .
C10 C10 S4 117.2(3) 6_565 .
C10 C10 Se4 129.4(3) 6_565 .
S4 C10 Se4 113.4(5) . .
C11' C11 Se3 119.4(18) 6_565 .
C11' C11 H11A 107.5 6_565 .
Se3 C11 H11A 107.5 . .
C11' C11 H11B 107.5 6_565 .
Se3 C11 H11B 107.5 . .
H11A C11 H11B 107.0 . .
C11 C11' Se3 105.4(15) 6_565 .
C11 C11' H11C 110.7 6_565 .
Se3 C11' H11C 110.7 . .
C11 C11' H11D 110.7 6_565 .
Se3 C11' H11D 110.7 . .
H11C C11' H11D 108.8 . .
C12' C12 Se4 118(2) 6_565 .
C12' C12 H12A 107.9 6_565 .
Se4 C12 H12A 107.9 . .
C12' C12 H12B 107.9 6_565 .
Se4 C12 H12B 107.9 . .
H12A C12 H12B 107.2 . .
C12 C12' Se4 114(2) 6_565 .
C12 C12' H12C 108.7 6_565 .
Se4 C12' H12C 108.7 . .
C12 C12' H12D 108.7 6_565 .
Se4 C12' H12D 108.7 . .
H12C C12' H12D 107.6 . .
O5 Cr1 O5 83.2(10) . 2_657
O5 Cr1 O1 92.1(13) . .
O5 Cr1 O1 172.6(14) 2_657 .
O5 Cr1 O1 172.6(14) . 2_657
O5 Cr1 O1 92.1(13) 2_657 2_657
O1 Cr1 O1 93(2) . 2_657
O5 Cr1 O2 93.8(7) . 2_657
O5 Cr1 O2 94.1(7) 2_657 2_657
O1 Cr1 O2 91.9(10) . 2_657
O1 Cr1 O2 80.9(10) 2_657 2_657
O5 Cr1 O2 94.1(7) . .
O5 Cr1 O2 93.8(7) 2_657 .
O1 Cr1 O2 80.9(10) . .
O1 Cr1 O2 91.9(10) 2_657 .
O2 Cr1 O2 169.5(9) 2_657 .
C13 O1 Cr1 116.6(17) . .
O3 C13 O1 128.8(18) . .
O3 C13 C14 119.8(18) . .
O1 C13 C14 111.2(19) . .
C14 O2 Cr1 112.5(12) . .
O4 C14 O2 126.3(17) . .
O4 C14 C13 116.7(16) . .
O2 C14 C13 117.0(15) . .
C15 O5 Cr1 113.6(14) . .
O6 C15 O5 127(2) . .
O6 C15 C15 118(2) . 2_657
O5 C15 C15 114.8(10) . 2_657

loop_
_geom_bond_atom_site_label_1
_geom_bond_atom_site_label_2
_geom_bond_distance
_geom_bond_site_symmetry_2
Se1 C5' 1.88(2) .
Se1 C3 1.890(9) .
Se1 C5 2.08(2) .
Se2 C6 1.84(2) .
Se2 C4 1.893(9) .
Se2 C6' 2.00(3) .
S1 C3 1.739(8) .
S1 C1 1.742(7) .
S2 C2 1.734(7) .
S2 C4 1.743(9) .
C1 C2 1.368(18) .
C1 S1 1.742(7) 6_565
C2 S2 1.734(7) 6_565
C3 C3 1.349(16) 6_565
C4 C4 1.365(19) 6_565
C5 C5' 1.50(3) 6_565
C5 H5A 0.9900 .
C5 H5B 0.9900 .
C5' C5 1.50(3) 6_565
C5' H5C 0.9900 .
C5' H5D 0.9900 .
C6 C6' 1.51(4) 6_565
C6 H6A 0.9900 .
C6 H6B 0.9900 .
C6' C6 1.51(4) 6_565
C6' H6C 0.9900 .
C6' H6D 0.9900 .
Se3 C9 1.873(10) .
Se3 C11' 1.921(17) .
Se3 C11 2.036(17) .
Se4 C12 1.90(3) .
Se4 C10 1.899(10) .
Se4 C12' 1.96(3) .
S4 C10 1.734(10) .
S4 C8 1.735(9) .
S3 C7 1.737(8) .
S3 C9 1.761(11) .
C7 C8 1.37(2) .
C7 S3 1.737(8) 6_565
C8 S4 1.735(9) 6_565
C9 C9 1.33(2) 6_565
C10 C10 1.332(19) 6_565
C11 C11' 1.480(18) 6_565
C11 H11A 0.9900 .
C11 H11B 0.9900 .
C11' C11 1.480(18) 6_565
C11' H11C 0.9900 .
C11' H11D 0.9900 .
C12 C12' 1.53(3) 6_565
C12 H12A 0.9900 .
C12 H12B 0.9900 .
C12' C12 1.53(3) 6_565
C12' H12C 0.9900 .
C12' H12D 0.9900 .
Cr1 O5 1.960(17) .
Cr1 O5 1.960(16) 2_657
Cr1 O1 1.981(17) .
Cr1 O1 1.981(17) 2_657
Cr1 O2 1.988(14) 2_657
Cr1 O2 1.988(14) .
O1 C13 1.25(2) .
C13 O3 1.216(19) .
C13 C14 1.547(17) .
O2 C14 1.266(15) .
C14 O4 1.224(14) .
O5 C15 1.253(19) .
C15 O6 1.237(19) .
C15 C15 1.550(19) 2_657
